data_4133933
loop_
_publ_author_name
'Jin, Shengfei'
'Dang, Hang T.'
'Haug, Graham C.'
'He, Ru'
'Nguyen, Viet D.'
'Nguyen, Vu T.'
'Arman, Hadi D.'
'Schanze, Kirk S.'
'Larionov, Oleg V.'

_publ_section_title
;
 Visible Light-Induced Borylation of C-O, C-N, and C-X Bonds.
;
_journal_issue 3
_journal_name_full 'Journal of the American Chemical Society'
_journal_page_first 1603
_journal_page_last 1613
_journal_paper_doi 10.1021/jacs.9b12519
_journal_volume 142
_journal_year 2020
_chemical_formula_moiety '0.25(C20 H20 B4 F16 K4 N4 O4)'
_chemical_formula_sum 'C5 H5 B F4 K N O'
_chemical_formula_weight 221.01
_space_group_crystal_system orthorhombic
_space_group_IT_number 57
_space_group_name_Hall '-P 2c 2b'
_space_group_name_H-M_alt 'P b c m'
_atom_sites_solution_hydrogens mixed
_atom_sites_solution_primary dual
_audit_creation_date 2019-06-24
_audit_creation_method
;
Olex2 1.2
(compiled 2018.05.29 svn.r3508 for OlexSys, GUI svn.r5506)
;
_cell_angle_alpha 90
_cell_angle_beta 90
_cell_angle_gamma 90
_cell_formula_units_Z 4
_cell_length_a 8.5562(3)
_cell_length_b 13.8694(6)
_cell_length_c 6.9835(3)
_cell_measurement_reflns_used 3935
_cell_measurement_temperature 98(2)
_cell_measurement_theta_max 29.3810
_cell_measurement_theta_min 4.0030
_cell_volume 828.73(6)
_computing_cell_refinement 'CrysAlisPro 1.171.40.54a (Rigaku OD, 2019)'
_computing_data_collection 'CrysAlisPro 1.171.40.54a (Rigaku OD, 2019)'
_computing_data_reduction 'CrysAlisPro 1.171.40.54a (Rigaku OD, 2019)'
_computing_molecular_graphics 'Olex2 (Dolomanov et al., 2009)'
_computing_publication_material 'Olex2 (Dolomanov et al., 2009)'
_computing_structure_refinement 'ShelXL (Sheldrick, 2015)'
_computing_structure_solution 'ShelXT (Sheldrick, 2015)'
_diffrn_ambient_temperature 98(2)
_diffrn_detector 'CCD plate'
_diffrn_measured_fraction_theta_full 1.000
_diffrn_measured_fraction_theta_max 1.000
_diffrn_measurement_details
;
List of Runs (angles in degrees, time in seconds):

  # Type    Start    End  Width  t~exp~   \w     \q     \k     \f   Frames
--------------------------------------------------------------------------
  1  \w    -97.00  32.00   1.00    5.00    --   -7.70 -19.00 130.00  129
  2  \w    -97.00  18.00   1.00    5.00    --   -7.70 -38.00   0.00  115
  3  \w    -41.00 -16.00   1.00    5.00    --   -7.70  72.00 -90.00   25
  4  \w    -33.00  82.00   1.00    5.00    --   -7.70  38.00 150.00  115
;
_diffrn_measurement_device 'four-circle diffractometer'
_diffrn_measurement_device_type 'XtaLAB AFC12 (RCD3): Kappa single'
_diffrn_measurement_method '\w scans'
_diffrn_orient_matrix_type 'CrysAlisPro convention (1999,Acta A55,543-557)'
_diffrn_orient_matrix_UB_11 0.0794766000
_diffrn_orient_matrix_UB_12 0.0098554000
_diffrn_orient_matrix_UB_13 0.0210178000
_diffrn_orient_matrix_UB_21 -0.0185164000
_diffrn_orient_matrix_UB_22 0.0493351000
_diffrn_orient_matrix_UB_23 0.0144460000
_diffrn_orient_matrix_UB_31 -0.0142604000
_diffrn_orient_matrix_UB_32 -0.0093363000
_diffrn_orient_matrix_UB_33 0.0983310000
_diffrn_radiation_monochromator mirror
_diffrn_radiation_probe x-ray
_diffrn_radiation_type MoK\a
_diffrn_radiation_wavelength 0.71073
_diffrn_reflns_av_R_equivalents 0.0292
_diffrn_reflns_av_unetI/netI 0.0138
_diffrn_reflns_Laue_measured_fraction_full 1.000
_diffrn_reflns_Laue_measured_fraction_max 1.000
_diffrn_reflns_limit_h_max 10
_diffrn_reflns_limit_h_min -10
_diffrn_reflns_limit_k_max 16
_diffrn_reflns_limit_k_min -16
_diffrn_reflns_limit_l_max 8
_diffrn_reflns_limit_l_min -8
_diffrn_reflns_number 8584
_diffrn_reflns_point_group_measured_fraction_full 1.000
_diffrn_reflns_point_group_measured_fraction_max 1.000
_diffrn_reflns_theta_full 25.242
_diffrn_reflns_theta_max 25.499
_diffrn_reflns_theta_min 2.380
_diffrn_source 'Rotating-anode X-ray tube'
_diffrn_source_type 'Rigaku (Mo) X-ray Source'
_exptl_absorpt_coefficient_mu 0.664
_exptl_absorpt_correction_T_max 1.00000
_exptl_absorpt_correction_T_min 0.94065
_exptl_absorpt_correction_type multi-scan
_exptl_absorpt_process_details
;
CrysAlisPro 1.171.40.54a (Rigaku Oxford Diffraction, 2019)
Empirical absorption correction using spherical harmonics,
 implemented in SCALE3 ABSPACK scaling algorithm.
;
_exptl_crystal_colour 'clear colourless'
_exptl_crystal_colour_lustre clear
_exptl_crystal_colour_primary colourless
_exptl_crystal_density_diffrn 1.771
_exptl_crystal_description block
_exptl_crystal_F_000 440
_exptl_crystal_size_max 0.46
_exptl_crystal_size_mid 0.23
_exptl_crystal_size_min 0.17
_refine_diff_density_max 0.365
_refine_diff_density_min -0.269
_refine_diff_density_rms 0.048
_refine_ls_extinction_method none
_refine_ls_goodness_of_fit_ref 1.031
_refine_ls_hydrogen_treatment mixed
_refine_ls_matrix_type full
_refine_ls_number_parameters 78
_refine_ls_number_reflns 843
_refine_ls_number_restraints 1
_refine_ls_restrained_S_all 1.031
_refine_ls_R_factor_all 0.0229
_refine_ls_R_factor_gt 0.0229
_refine_ls_shift/su_max 0.000
_refine_ls_shift/su_mean 0.000
_refine_ls_structure_factor_coef Fsqd
_refine_ls_weighting_details 'w=1/[\s^2^(Fo^2^)+(0.0345P)^2^+0.6867P] where P=(Fo^2^+2Fc^2^)/3'
_refine_ls_weighting_scheme calc
_refine_ls_wR_factor_gt 0.0634
_refine_ls_wR_factor_ref 0.0634
_reflns_Friedel_coverage 0.000
_reflns_number_gt 843
_reflns_number_total 843
_reflns_threshold_expression 'I > 2\s(I)'
_cod_data_source_file cd1881.cif
_cod_data_source_block cd1881
_cod_depositor_comments 'Adding full bibliography for 4133912--4133933.cif.'
_cod_database_code 4133933
_shelx_shelxl_version_number 2016/6
_chemical_oxdiff_formula K1B1F4C5N1
_chemical_oxdiff_usercomment 'NMR sample'
_shelx_space_group_comment
;
The symmetry employed for this shelxl refinement is uniquely defined
by the following loop, which should always be used as a source of
symmetry information in preference to the above space-group names.
They are only intended as comments.
;
_shelx_estimated_absorpt_t_max 0.896
_shelx_estimated_absorpt_t_min 0.750
_reflns_odcompleteness_completeness 99.90
_reflns_odcompleteness_iscentric 1
_reflns_odcompleteness_theta 26.32
_olex2_refinement_description
;
1. Fixed Uiso
 At 1.2 times of:
  All C(H) groups
 At 1.5 times of:
  All B(H) groups
2. Restrained distances
 H1-O1
 0.85 with sigma of 0.02
3.a Aromatic/amide H refined with riding coordinates:
 C3(H3), C5(H5), C1(H1A)
;
_olex2_exptl_crystal_mounting_method 'nylon loop'
_olex2_submission_special_instructions 'No special instructions were received'
_oxdiff_exptl_absorpt_empirical_details
;
Empirical correction (ABSPACK) includes:
- Absorption correction using spherical harmonics
- Frame scaling
;
_oxdiff_exptl_absorpt_empirical_full_max 1.125
_oxdiff_exptl_absorpt_empirical_full_min 0.943

loop_
_space_group_symop_operation_xyz
'x, y, z'
'-x, -y, z+1/2'
'-x, y+1/2, -z+1/2'
'x, -y+1/2, -z'
'-x, -y, -z'
'x, y, -z-1/2'
'x, -y-1/2, z-1/2'
'-x, y-1/2, z'

loop_
_atom_site_label
_atom_site_type_symbol
_atom_site_fract_x
_atom_site_fract_y
_atom_site_fract_z
_atom_site_U_iso_or_equiv
_atom_site_adp_type
_atom_site_occupancy
_atom_site_site_symmetry_order
_atom_site_calc_flag
_atom_site_refinement_flags_posn
_atom_site_refinement_flags_adp
_atom_site_refinement_flags_occupancy
K1 K 0.52875(5) 0.31592(3) 0.250000 0.01137(15) Uani 1 2 d S T P
F1 F 1.14271(14) 0.63680(8) 0.750000 0.0192(3) Uani 1 2 d S T P
F3 F 0.62882(10) 0.36475(7) 0.58934(13) 0.0220(2) Uani 1 1 d . . .
F2 F 0.58281(15) 0.50556(9) 0.750000 0.0285(4) Uani 1 2 d S T P
O1 O 0.30074(16) 0.250000 0.000000 0.0150(3) Uani 1 2 d DS T P
N1 N 1.1204(2) 0.37897(12) 0.750000 0.0167(4) Uani 1 2 d S T P
C3 C 0.9189(2) 0.53660(14) 0.750000 0.0107(4) Uani 1 2 d S T P
H3 H 0.852492 0.591478 0.750000 0.013 Uiso 1 2 calc RS T P
C2 C 1.0788(2) 0.54681(14) 0.750000 0.0113(4) Uani 1 2 d S T P
C4 C 0.8567(2) 0.44343(14) 0.750000 0.0100(4) Uani 1 2 d S T P
C5 C 0.9650(2) 0.36834(15) 0.750000 0.0152(4) Uani 1 2 d S T P
H5 H 0.925205 0.304399 0.750000 0.018 Uiso 1 2 calc RS T P
C1 C 1.1783(2) 0.46903(15) 0.750000 0.0141(4) Uani 1 2 d S T P
H1A H 1.288155 0.478952 0.750000 0.017 Uiso 1 2 calc RS T P
B1 B 0.6710(3) 0.42102(16) 0.750000 0.0116(5) Uani 1 2 d S T P
H1 H 0.2454(18) 0.2144(11) 0.067(2) 0.017 Uiso 1 1 d DR . .

loop_
_atom_site_aniso_label
_atom_site_aniso_U_11
_atom_site_aniso_U_22
_atom_site_aniso_U_33
_atom_site_aniso_U_23
_atom_site_aniso_U_13
_atom_site_aniso_U_12
K1 0.0104(2) 0.0114(2) 0.0124(2) 0.000 0.000 -0.00112(15)
F1 0.0140(6) 0.0090(6) 0.0346(8) 0.000 0.000 -0.0043(5)
F3 0.0185(5) 0.0298(5) 0.0178(5) -0.0054(4) -0.0027(4) -0.0085(4)
F2 0.0122(6) 0.0145(6) 0.0589(10) 0.000 0.000 0.0030(5)
O1 0.0110(7) 0.0166(7) 0.0174(8) 0.0057(6) 0.000 0.000
N1 0.0123(9) 0.0105(8) 0.0274(10) 0.000 0.000 0.0015(7)
C3 0.0128(10) 0.0098(9) 0.0097(9) 0.000 0.000 0.0013(8)
C2 0.0150(10) 0.0078(9) 0.0110(10) 0.000 0.000 -0.0039(8)
C4 0.0115(10) 0.0116(9) 0.0069(9) 0.000 0.000 -0.0005(7)
C5 0.0154(11) 0.0090(9) 0.0212(11) 0.000 0.000 -0.0021(8)
C1 0.0098(9) 0.0145(10) 0.0180(10) 0.000 0.000 -0.0014(8)
B1 0.0103(10) 0.0103(10) 0.0142(11) 0.000 0.000 -0.0012(8)

loop_
_atom_type_symbol
_atom_type_description
_atom_type_scat_dispersion_real
_atom_type_scat_dispersion_imag
_atom_type_scat_source
C C 0.0033 0.0016 'International Tables Vol C Tables 4.2.6.8 and 6.1.1.4'
B B 0.0013 0.0007 'International Tables Vol C Tables 4.2.6.8 and 6.1.1.4'
N N 0.0061 0.0033 'International Tables Vol C Tables 4.2.6.8 and 6.1.1.4'
F F 0.0171 0.0103 'International Tables Vol C Tables 4.2.6.8 and 6.1.1.4'
K K 0.2009 0.2494 'International Tables Vol C Tables 4.2.6.8 and 6.1.1.4'
O O 0.0106 0.0060 'International Tables Vol C Tables 4.2.6.8 and 6.1.1.4'
H H 0.0000 0.0000 'International Tables Vol C Tables 4.2.6.8 and 6.1.1.4'

loop_
_geom_angle_atom_site_label_1
_geom_angle_atom_site_label_2
_geom_angle_atom_site_label_3
_geom_angle
_geom_angle_site_symmetry_1
_geom_angle_site_symmetry_3
K1 K1 K1 124.72(2) 7_565 7_566
F1 K1 K1 96.049(11) 5_766 7_565
F1 K1 K1 96.049(11) 5_766 7_566
F1 K1 B1 82.81(4) 5_766 7_565
F3 K1 K1 46.83(2) . 7_566
F3 K1 K1 157.67(2) 6_556 7_566
F3 K1 K1 46.83(2) 6_556 7_565
F3 K1 K1 157.67(2) . 7_565
F3 K1 K1 41.426(19) 4_556 7_566
F3 K1 K1 86.64(2) 7_565 7_566
F3 K1 K1 86.64(2) 4_556 7_565
F3 K1 K1 41.426(19) 7_565 7_565
F3 K1 F1 67.76(2) 6_556 5_766
F3 K1 F1 67.76(2) . 5_766
F3 K1 F1 84.72(3) 7_565 5_766
F3 K1 F1 84.72(3) 4_556 5_766
F3 K1 F3 76.94(3) . 4_556
F3 K1 F3 45.93(4) 7_565 4_556
F3 K1 F3 118.87(3) 6_556 4_556
F3 K1 F3 130.53(4) 6_556 .
F3 K1 F3 76.94(3) 6_556 7_565
F3 K1 F3 118.87(3) . 7_565
F3 K1 F2 82.87(3) . 5_666
F3 K1 F2 82.87(3) 6_556 5_666
F3 K1 O1 152.66(3) 6_556 6_556
F3 K1 O1 152.66(3) . .
F3 K1 O1 75.20(2) 6_556 .
F3 K1 O1 75.20(2) . 6_556
F3 K1 B1 97.44(3) . 7_565
F3 K1 B1 97.44(3) 6_556 7_565
F3 K1 B1 23.008(18) 7_565 7_565
F3 K1 B1 23.008(18) 4_556 7_565
F2 K1 K1 115.648(11) 5_666 7_566
F2 K1 K1 115.648(11) 5_666 7_565
F2 K1 F1 97.95(4) 5_666 5_766
F2 K1 F3 156.935(18) 5_666 7_565
F2 K1 F3 156.935(18) 5_666 4_556
F2 K1 O1 93.13(3) 5_666 6_556
F2 K1 O1 93.13(3) 5_666 .
F2 K1 B1 179.24(5) 5_666 7_565
O1 K1 K1 44.71(2) 6_556 7_566
O1 K1 K1 44.71(2) . 7_565
O1 K1 K1 113.879(16) . 7_566
O1 K1 K1 113.879(16) 6_556 7_565
O1 K1 F1 139.47(2) . 5_766
O1 K1 F1 139.47(2) 6_556 5_766
O1 K1 F3 99.66(2) 6_556 7_565
O1 K1 F3 71.13(2) . 7_565
O1 K1 F3 71.13(2) 6_556 4_556
O1 K1 F3 99.66(2) . 4_556
O1 K1 O1 78.04(4) 6_556 .
O1 K1 B1 86.28(3) . 7_565
O1 K1 B1 86.28(3) 6_556 7_565
B1 K1 K1 64.214(12) 7_565 7_565
B1 K1 K1 64.214(12) 7_565 7_566
C2 F1 K1 126.79(11) . 5_766
K1 F3 K1 91.75(3) . 7_566
B1 F3 K1 104.32(8) . 7_566
B1 F3 K1 161.44(10) . .
B1 F2 K1 168.32(12) . 5_666
K1 O1 K1 90.58(4) 7_565 .
C5 N1 C1 117.94(18) . .
C2 C3 C4 118.32(18) . .
F1 C2 C3 119.57(17) . .
F1 C2 C1 118.06(18) . .
C1 C2 C3 122.37(18) . .
C3 C4 B1 123.48(17) . .
C5 C4 C3 115.92(18) . .
C5 C4 B1 120.60(18) . .
N1 C5 C4 125.35(19) . .
N1 C1 C2 120.10(19) . .
F3 B1 K1 52.67(8) . 7_566
F3 B1 K1 52.67(8) 6_557 7_566
F3 B1 F3 105.07(16) . 6_557
F3 B1 C4 110.89(11) 6_557 .
F3 B1 C4 110.89(11) . .
F2 B1 K1 126.92(13) . 7_566
F2 B1 F3 109.04(12) . 6_557
F2 B1 F3 109.04(12) . .
F2 B1 C4 111.69(16) . .
C4 B1 K1 121.40(12) . 7_566

loop_
_geom_bond_atom_site_label_1
_geom_bond_atom_site_label_2
_geom_bond_distance
_geom_bond_site_symmetry_2
K1 K1 3.9415(4) 7_565
K1 K1 3.9415(4) 7_566
K1 F1 2.8866(13) 5_766
K1 F3 2.8758(10) 7_565
K1 F3 2.8758(10) 4_556
K1 F3 2.6091(9) .
K1 F3 2.6091(9) 6_556
K1 F2 2.6536(13) 5_666
K1 O1 2.7731(10) 6_556
K1 O1 2.7731(10) .
K1 B1 3.504(2) 7_565
F1 C2 1.363(2) .
F3 B1 1.4136(16) .
F2 B1 1.394(3) .
N1 C5 1.338(3) .
N1 C1 1.344(3) .
C3 C2 1.375(3) .
C3 C4 1.398(3) .
C2 C1 1.374(3) .
C4 C5 1.394(3) .
C4 B1 1.619(3) .
